data_4113714
loop_
_publ_author_name
'Fr\'ed\'eric Lema\^itre'
'Dominique Lucas'
'Katherine Groison'
'Philippe Richard'
'Yves Mugnier'
'Pierre D. Harvey'

_publ_contact_author_address
;
L.S.E.O. facult\'e des sciences, 
6 Bd Gabriel 21000 Dijon, FRANCE
;
_publ_contact_author_email prichard@u-bourgogne.fr
_publ_contact_author_fax +33-0380396098
_publ_contact_author_name 'RICHARD, Philippe'
_publ_contact_author_phone +33-0380396079
_publ_section_title
;
 Thermal and Electrochemical C-X Activation (X = Cl, Br, I) by the Strong
 Lewis Acid Pd3(dppm)3(CO)2+ Cluster and Its Catalytic Applications
;
_journal_name_full 'Journal of the American Chemical Society'
_journal_page_first 5511
_journal_page_last 5522
_journal_paper_doi 10.1021/ja0297786
_journal_volume 125
_journal_year 2003
_chemical_formula_sum 'C97 H90 F8 O3 P8 Pd3'
_chemical_formula_weight 2022.65
_chemical_name_systematic
; 
 ? 
;
_space_group_IT_number 14
_symmetry_cell_setting monoclinic
_symmetry_space_group_name_Hall '-P 2yn'
_symmetry_space_group_name_H-M 'P 1 21/n 1'
_atom_sites_solution_hydrogens geom
_atom_sites_solution_primary patterson
_atom_sites_solution_secondary difmap
_audit_conform_dict_location ftp://ftp.iucr.org/pub/cif_core.dic
_audit_conform_dict_name cif_core.dic
_audit_conform_dict_version 2.2
_audit_creation_date date
_audit_creation_method 'WinGX routine CIF_UPDATE'
_cell_angle_alpha 90.00
_cell_angle_beta 91.24
_cell_angle_gamma 90.00
_cell_formula_units_Z 4
_cell_length_a 10.8603(1)
_cell_length_b 37.0351(2)
_cell_length_c 21.3783(2)
_cell_measurement_reflns_used 4245
_cell_measurement_temperature 110(2)
_cell_volume 8596.60(12)
_computing_cell_refinement 'DENZO-SMN (Otwinowski & Minor, 1997)'
_computing_data_collection 'KappaCCD Server Software (Nonius,1997)'
_computing_data_reduction 'DENZO-SMN (Otwinowski & Minor, 1997)'
_computing_molecular_graphics 'ORTEPIII (Burnett, 1996)'
_computing_publication_material 'SHELXL97 and WinGX (Farrugia, 1999)'
_computing_structure_refinement 'SHELXL-97 (Sheldrick, 1997)'
_computing_structure_solution 'SHELXS-97 (Sheldrick, 1997)'
_diffrn_ambient_temperature 110(2)
_diffrn_measured_fraction_theta_full 0.929
_diffrn_measured_fraction_theta_max 0.929
_diffrn_measurement_device_type KappaCCD
_diffrn_measurement_method '\f scans (\k = 0) + additional \w scans'
_diffrn_radiation_monochromator graphite
_diffrn_radiation_source 'fine-focus sealed tube'
_diffrn_radiation_type MoK\a
_diffrn_radiation_wavelength 0.71073
_diffrn_reflns_av_R_equivalents 0.0282
_diffrn_reflns_av_sigmaI/netI 0.0549
_diffrn_reflns_limit_h_max 14
_diffrn_reflns_limit_h_min -11
_diffrn_reflns_limit_k_max 46
_diffrn_reflns_limit_k_min -48
_diffrn_reflns_limit_l_max 24
_diffrn_reflns_limit_l_min -27
_diffrn_reflns_number 34960
_diffrn_reflns_theta_full 27.49
_diffrn_reflns_theta_max 27.49
_diffrn_reflns_theta_min 2.20
_diffrn_standards_number 0
_exptl_absorpt_coefficient_mu 0.839
_exptl_absorpt_correction_type none
_exptl_crystal_colour green
_exptl_crystal_density_diffrn 1.563
_exptl_crystal_description prism
_exptl_crystal_F_000 4104
_exptl_crystal_size_max 0.20
_exptl_crystal_size_mid 0.15
_exptl_crystal_size_min 0.10
_refine_diff_density_max 1.569
_refine_diff_density_min -0.647
_refine_diff_density_rms 0.090
_refine_ls_extinction_method none
_refine_ls_goodness_of_fit_ref 1.102
_refine_ls_hydrogen_treatment mixed
_refine_ls_matrix_type full
_refine_ls_number_parameters 667
_refine_ls_number_reflns 18307
_refine_ls_number_restraints 3
_refine_ls_restrained_S_all 1.102
_refine_ls_R_factor_all 0.0606
_refine_ls_R_factor_gt 0.0405
_refine_ls_shift/su_max 0.272
_refine_ls_shift/su_mean 0.009
_refine_ls_structure_factor_coef Fsqd
_refine_ls_weighting_details 'calc w=1/[\s^2^(Fo^2^)+(0.0520P)^2^+0.0000P] where P=(Fo^2^+2Fc^2^)/3'
_refine_ls_weighting_scheme calc
_refine_ls_wR_factor_gt 0.1007
_refine_ls_wR_factor_ref 0.1059
_reflns_number_gt 13772
_reflns_number_total 18307
_reflns_threshold_expression >2sigma(I)
_cod_data_source_file ja0297786si20030106_123723.cif
_cod_data_source_block mug3s
_cod_original_cell_volume 8596.61(12)
_cod_database_code 4113714

loop_
_symmetry_equiv_pos_as_xyz
'x, y, z'
'-x+1/2, y+1/2, -z+1/2'
'-x, -y, -z'
'x-1/2, -y-1/2, z-1/2'

loop_
_atom_site_label
_atom_site_type_symbol
_atom_site_fract_x
_atom_site_fract_y
_atom_site_fract_z
_atom_site_U_iso_or_equiv
_atom_site_adp_type
_atom_site_occupancy
_atom_site_symmetry_multiplicity
_atom_site_calc_flag
_atom_site_refinement_flags
_atom_site_disorder_assembly
_atom_site_disorder_group
Pd1 Pd -0.01607(2) 0.142845(6) 0.346935(10) 0.02138(7) Uani 1 1 d . A .
Pd2 Pd -0.02134(2) 0.139692(6) 0.225693(10) 0.02138(7) Uani 1 1 d . A .
Pd3 Pd 0.07703(2) 0.086607(6) 0.290880(10) 0.02101(7) Uani 1 1 d . A .
P1 P -0.10592(8) 0.19935(2) 0.35106(3) 0.02248(18) Uani 1 1 d . . .
P2 P -0.10569(8) 0.19644(2) 0.21021(3) 0.02247(18) Uani 1 1 d . . .
P3 P 0.00654(8) 0.11361(2) 0.12808(3) 0.02119(18) Uani 1 1 d . . .
P4 P 0.10262(9) 0.04927(2) 0.20413(4) 0.0292(2) Uani 1 1 d . . .
P5 P 0.10024(8) 0.05351(2) 0.38280(3) 0.02228(18) Uani 1 1 d . . .
P6 P 0.01554(8) 0.12181(2) 0.44846(3) 0.02075(18) Uani 1 1 d . . .
P7 P -0.26068(9) 0.08002(2) 0.29173(4) 0.0337(2) Uani 1 1 d . . .
P8 P -0.24670(11) 0.18558(3) 0.78973(4) 0.0467(3) Uani 1 1 d . . .
F1 F -0.1434(3) 0.20036(6) 0.74408(11) 0.0740(8) Uani 1 1 d . . .
F2 F -0.1743(2) 0.20122(7) 0.84852(10) 0.0693(7) Uani 1 1 d . . .
F3 F -0.3172(3) 0.22338(9) 0.78413(12) 0.1215(14) Uani 1 1 d . . .
F4 F -0.3469(2) 0.17076(8) 0.83665(10) 0.0707(8) Uani 1 1 d . . .
F5 F -0.3242(3) 0.17194(10) 0.73135(11) 0.1085(12) Uani 1 1 d . . .
F6 F -0.1775(3) 0.14865(6) 0.79502(14) 0.0823(9) Uani 1 1 d . . .
F8 F -0.39362(19) 0.09632(6) 0.29182(10) 0.0510(6) Uani 1 1 d . . .
F9 F -0.3014(2) 0.03994(6) 0.28773(11) 0.0619(7) Uani 1 1 d . . .
O1 O 0.2288(2) 0.15571(6) 0.28473(10) 0.0326(5) Uani 1 1 d . A .
O2 O -0.2047(2) 0.08644(7) 0.35275(11) 0.0460(7) Uani 1 1 d . . .
O3 O -0.2050(2) 0.09018(7) 0.23411(12) 0.0519(7) Uani 1 1 d . . .
C1 C -0.0669(3) 0.22416(8) 0.27941(13) 0.0256(7) Uani 1 1 d . . .
H1A H -0.1125 0.2467 0.2775 0.031 Uiso 1 1 calc R . .
H1B H 0.0203 0.2298 0.2801 0.031 Uiso 1 1 calc R . .
C2 C 0.0048(3) 0.06433(8) 0.13796(13) 0.0246(7) Uani 1 1 d . A .
H2A H -0.0791 0.0565 0.1445 0.030 Uiso 1 1 calc R . .
H2B H 0.0330 0.0531 0.0999 0.030 Uiso 1 1 calc R . .
C3 C 0.0105(3) 0.07237(8) 0.44716(13) 0.0221(7) Uani 1 1 d . A .
H3A H -0.0744 0.0645 0.4426 0.027 Uiso 1 1 calc R . .
H3B H 0.0429 0.0631 0.4867 0.027 Uiso 1 1 calc R . .
C4 C -0.04713(6) 0.228227(14) 0.41465(2) 0.0232(7) Uani 1 1 d G . .
C5 C -0.09810(6) 0.224309(16) 0.47330(3) 0.0252(7) Uani 1 1 d G . .
H5 H -0.1653 0.2091 0.4785 0.030 Uiso 1 1 calc R . .
C6 C -0.04864(7) 0.243060(17) 0.52419(3) 0.0310(8) Uani 1 1 d G . .
H6 H -0.0828 0.2404 0.5635 0.037 Uiso 1 1 calc R . .
C7 C 0.05178(7) 0.265723(18) 0.51644(3) 0.0331(8) Uani 1 1 d G . .
H7 H 0.0849 0.2783 0.5505 0.040 Uiso 1 1 calc R . .
C8 C 0.10274(7) 0.269642(17) 0.45779(3) 0.0347(8) Uani 1 1 d G . .
H8 H 0.1700 0.2848 0.4526 0.042 Uiso 1 1 calc R . .
C9 C 0.05329(6) 0.250890(15) 0.40690(3) 0.0314(8) Uani 1 1 d G . .
H9 H 0.0874 0.2535 0.3676 0.038 Uiso 1 1 calc R . .
C10 C -0.27175(5) 0.202483(16) 0.35773(2) 0.0244(7) Uani 1 1 d G . .
C11 C -0.34068(5) 0.172151(17) 0.36970(2) 0.0375(9) Uani 1 1 d G . .
H11 H -0.3021 0.1499 0.3740 0.045 Uiso 1 1 calc R . .
C12 C -0.46922(6) 0.17469(2) 0.37540(3) 0.0510(11) Uani 1 1 d G . .
H12 H -0.5154 0.1544 0.3849 0.061 Uiso 1 1 calc R . .
C13 C -0.52637(6) 0.20800(2) 0.36670(3) 0.0440(10) Uani 1 1 d G . .
H13 H -0.6117 0.2095 0.3683 0.053 Uiso 1 1 calc R . .
C14 C -0.45858(6) 0.23878(2) 0.35567(3) 0.0429(10) Uani 1 1 d G . .
H14 H -0.4975 0.2610 0.3513 0.051 Uiso 1 1 calc R . .
C15 C -0.32925(6) 0.236050(18) 0.35107(3) 0.0378(9) Uani 1 1 d G . .
H15 H -0.2825 0.2566 0.3436 0.045 Uiso 1 1 calc R . .
C16 C -0.03949(6) 0.220759(15) 0.14480(3) 0.0246(7) Uani 1 1 d G . .
C17 C 0.06179(6) 0.243910(16) 0.15237(3) 0.0312(8) Uani 1 1 d G . .
H17 H 0.0926 0.2495 0.1921 0.037 Uiso 1 1 calc R . .
C18 C 0.11580(7) 0.258541(18) 0.09929(3) 0.0363(9) Uani 1 1 d G . .
H18 H 0.1835 0.2737 0.1041 0.044 Uiso 1 1 calc R . .
C19 C 0.07027(8) 0.250820(19) 0.03942(3) 0.0385(9) Uani 1 1 d G . .
H19 H 0.1068 0.2609 0.0046 0.046 Uiso 1 1 calc R . .
C20 C -0.03119(7) 0.227671(19) 0.03197(3) 0.0335(8) Uani 1 1 d G . .
H20 H -0.0612 0.2221 -0.0079 0.040 Uiso 1 1 calc R . .
C21 C -0.08753(6) 0.212953(17) 0.08467(3) 0.0282(7) Uani 1 1 d G . .
H21 H -0.1562 0.1981 0.0799 0.034 Uiso 1 1 calc R . .
C22 C -0.27019(5) 0.202930(16) 0.19930(2) 0.0260(7) Uani 1 1 d G . .
C23 C -0.35107(5) 0.175014(18) 0.20692(3) 0.0392(9) Uani 1 1 d G . .
H23 H -0.3223 0.1516 0.2132 0.047 Uiso 1 1 calc R . .
C24 C -0.47962(6) 0.18222(2) 0.20507(3) 0.0537(11) Uani 1 1 d G . .
H24 H -0.5358 0.1635 0.2101 0.064 Uiso 1 1 calc R . .
C25 C -0.52013(7) 0.21676(2) 0.19578(3) 0.0527(11) Uani 1 1 d G . .
H25 H -0.6043 0.2214 0.1958 0.063 Uiso 1 1 calc R . .
C26 C -0.44091(7) 0.24460(2) 0.18645(3) 0.0464(10) Uani 1 1 d G . .
H26 H -0.4713 0.2677 0.1791 0.056 Uiso 1 1 calc R . .
C27 C -0.31477(6) 0.238553(18) 0.18783(3) 0.0389(9) Uani 1 1 d G . .
H27 H -0.2602 0.2575 0.1814 0.047 Uiso 1 1 calc R . .
C28 C 0.14910(6) 0.125094(16) 0.08951(2) 0.0237(7) Uani 1 1 d G . .
C29 C 0.19721(7) 0.103266(18) 0.04386(3) 0.0413(9) Uani 1 1 d G . .
H29 H 0.1615 0.0810 0.0345 0.050 Uiso 1 1 calc R . .
C30 C 0.30220(7) 0.11530(2) 0.01137(3) 0.0596(13) Uani 1 1 d G . .
H30 H 0.3360 0.1008 -0.0194 0.072 Uiso 1 1 calc R . .
C31 C 0.35435(7) 0.14838(2) 0.02521(3) 0.0557(12) Uani 1 1 d G . .
H31 H 0.4231 0.1561 0.0037 0.067 Uiso 1 1 calc R . .
C32 C 0.30453(6) 0.170113(19) 0.07109(3) 0.0420(9) Uani 1 1 d G . .
H32 H 0.3391 0.1926 0.0799 0.050 Uiso 1 1 calc R . .
C33 C 0.20223(6) 0.158200(17) 0.10411(3) 0.0297(8) Uani 1 1 d G . .
H33 H 0.1701 0.1724 0.1357 0.036 Uiso 1 1 calc R . .
C34 C -0.11307(6) 0.119847(17) 0.06752(3) 0.0266(7) Uani 1 1 d G . .
C35 C -0.23359(6) 0.115655(17) 0.08572(3) 0.0525(12) Uani 1 1 d G . .
H35 H -0.2507 0.1088 0.1265 0.063 Uiso 1 1 calc R . .
C36 C -0.32946(7) 0.12183(2) 0.04253(3) 0.0762(16) Uani 1 1 d G . .
H36 H -0.4109 0.1195 0.0545 0.091 Uiso 1 1 calc R . .
C37 C -0.30179(7) 0.13164(2) -0.01959(3) 0.0626(13) Uani 1 1 d G . .
H37 H -0.3651 0.1353 -0.0489 0.075 Uiso 1 1 calc R . .
C38 C -0.18295(7) 0.13577(2) -0.03627(3) 0.0436(10) Uani 1 1 d G . .
H38 H -0.1651 0.1423 -0.0771 0.052 Uiso 1 1 calc R . .
C39 C -0.08796(7) 0.130440(18) 0.00678(3) 0.0337(8) Uani 1 1 d G . .
H39 H -0.0069 0.1340 -0.0050 0.040 Uiso 1 1 calc R . .
C40 C 0.26223(6) 0.051071(17) 0.16956(2) 0.0208(10) Uiso 0.700(4) 1 d PG A 1
C41 C 0.35358(6) 0.074026(18) 0.19470(3) 0.0260(11) Uiso 0.700(4) 1 d PG A 1
H41 H 0.3377 0.0878 0.2300 0.031 Uiso 0.700(4) 1 calc PR A 1
C42 C 0.46894(7) 0.07622(2) 0.16649(3) 0.0389(13) Uiso 0.700(4) 1 d PG A 1
H42 H 0.5294 0.0914 0.1831 0.047 Uiso 0.700(4) 1 calc PR A 1
C43 C 0.49294(7) 0.05546(2) 0.11314(3) 0.0425(14) Uiso 0.700(4) 1 d PG A 1
H43 H 0.5693 0.0569 0.0945 0.051 Uiso 0.700(4) 1 calc PR A 1
C44 C 0.40159(8) 0.03251(2) 0.08801(3) 0.0411(13) Uiso 0.700(4) 1 d PG A 1
H44 H 0.4175 0.0188 0.0527 0.049 Uiso 0.700(4) 1 calc PR A 1
C45 C 0.28625(7) 0.030318(19) 0.11621(3) 0.0300(11) Uiso 0.700(4) 1 d PG A 1
H45 H 0.2258 0.0151 0.0996 0.036 Uiso 0.700(4) 1 calc PR A 1
C40* C 0.23269(7) 0.042229(17) 0.17558(2) 0.030(3) Uiso 0.300(4) 1 d PG A 2
C41* C 0.32747(6) 0.064737(17) 0.19991(3) 0.037(3) Uiso 0.300(4) 1 d PG A 2
H41* H 0.3115 0.0805 0.2326 0.045 Uiso 0.300(4) 1 calc PR A 2
C42* C 0.44661(7) 0.06325(2) 0.17452(3) 0.043(3) Uiso 0.300(4) 1 d PG A 2
H42* H 0.5089 0.0780 0.1905 0.052 Uiso 0.300(4) 1 calc PR A 2
C43* C 0.47097(8) 0.03926(2) 0.12479(3) 0.046(3) Uiso 0.300(4) 1 d PG A 2
H43* H 0.5493 0.0383 0.1081 0.055 Uiso 0.300(4) 1 calc PR A 2
C44* C 0.37618(8) 0.01675(2) 0.10046(3) 0.044(3) Uiso 0.300(4) 1 d PG A 2
H44* H 0.3922 0.0010 0.0678 0.053 Uiso 0.300(4) 1 calc PR A 2
C45* C 0.25705(8) 0.018236(19) 0.12585(3) 0.042(3) Uiso 0.300(4) 1 d PG A 2
H45* H 0.1947 0.0034 0.1098 0.051 Uiso 0.300(4) 1 calc PR A 2
C46 C 0.07410(7) 0.001972(16) 0.20713(3) 0.0232(10) Uiso 0.700(4) 1 d PG A 3
C47 C 0.16467(8) -0.024595(18) 0.20306(3) 0.0396(13) Uiso 0.700(4) 1 d PG A 3
H47 H 0.2471 -0.0180 0.2005 0.048 Uiso 0.700(4) 1 calc PR A 3
C48 C 0.13162(9) -0.060999(19) 0.20280(3) 0.0516(16) Uiso 0.700(4) 1 d PG A 3
H48 H 0.1920 -0.0787 0.2001 0.062 Uiso 0.700(4) 1 calc PR A 3
C49 C 0.00800(10) -0.070843(19) 0.20661(3) 0.0379(13) Uiso 0.700(4) 1 d PG A 3
H49 H -0.0140 -0.0951 0.2064 0.045 Uiso 0.700(4) 1 calc PR A 3
C50 C -0.08256(9) -0.044281(18) 0.21067(3) 0.0444(14) Uiso 0.700(4) 1 d PG A 3
H50 H -0.1650 -0.0508 0.2132 0.053 Uiso 0.700(4) 1 calc PR A 3
C51 C -0.04952(8) -0.007874(16) 0.21093(3) 0.0337(12) Uiso 0.700(4) 1 d PG A 3
H51 H -0.1099 0.0098 0.2136 0.040 Uiso 0.700(4) 1 calc PR A 3
C46* C 0.02247(7) 0.002553(15) 0.21054(3) 0.017(2) Uiso 0.300(4) 1 d PG A 4
C47* C 0.10309(8) -0.027291(17) 0.21121(3) 0.033(3) Uiso 0.300(4) 1 d PG A 4
H47* H 0.1878 -0.0236 0.2122 0.039 Uiso 0.300(4) 1 calc PR A 4
C48* C 0.05523(9) -0.062677(19) 0.21034(3) 0.039(3) Uiso 0.300(4) 1 d PG A 4
H48* H 0.1084 -0.0824 0.2108 0.046 Uiso 0.300(4) 1 calc PR A 4
C49* C -0.07324(10) -0.068226(19) 0.20883(3) 0.036(3) Uiso 0.300(4) 1 d PG A 4
H49* H -0.1048 -0.0916 0.2083 0.043 Uiso 0.300(4) 1 calc PR A 4
C50* C -0.15385(9) -0.038377(18) 0.20816(3) 0.033(3) Uiso 0.300(4) 1 d PG A 4
H50* H -0.2386 -0.0420 0.2072 0.040 Uiso 0.300(4) 1 calc PR A 4
C51* C -0.10599(8) -0.002989(16) 0.20902(3) 0.028(3) Uiso 0.300(4) 1 d PG A 4
H51* H -0.1592 0.0167 0.2086 0.033 Uiso 0.300(4) 1 calc PR A 4
C52 C 0.25531(6) 0.051660(16) 0.41715(2) 0.0272(7) Uani 1 1 d G A .
C53 C 0.27627(7) 0.031928(18) 0.47280(3) 0.0332(8) Uani 1 1 d G . .
H53 H 0.2133 0.0183 0.4898 0.040 Uiso 1 1 calc R A .
C54 C 0.39246(8) 0.03304(2) 0.50208(3) 0.0412(9) Uani 1 1 d G A .
H54 H 0.4069 0.0203 0.5390 0.049 Uiso 1 1 calc R . .
C56 C 0.48658(7) 0.05319(2) 0.47597(3) 0.0444(10) Uani 1 1 d G . .
H56 H 0.5639 0.0538 0.4955 0.053 Uiso 1 1 calc R A .
C57 C 0.46602(6) 0.07250(2) 0.42081(3) 0.0408(9) Uani 1 1 d G A .
H57 H 0.5290 0.0860 0.4037 0.049 Uiso 1 1 calc R . .
C58 C 0.34899(6) 0.071345(17) 0.39118(2) 0.0306(8) Uani 1 1 d G . .
H58 H 0.3349 0.0839 0.3540 0.037 Uiso 1 1 calc R A .
C59 C 0.04728(7) 0.006570(15) 0.38101(3) 0.0271(8) Uani 1 1 d G A .
C60 C -0.07901(7) -0.000307(15) 0.37880(3) 0.0342(8) Uani 1 1 d G . .
H60 H -0.1349 0.0186 0.3817 0.041 Uiso 1 1 calc R A .
C61 C -0.12105(9) -0.035612(17) 0.37221(3) 0.0391(9) Uani 1 1 d G A .
H61 H -0.2052 -0.0403 0.3706 0.047 Uiso 1 1 calc R . .
C62 C -0.03728(9) -0.064122(18) 0.36798(3) 0.0444(10) Uani 1 1 d G . .
H62 H -0.0656 -0.0877 0.3642 0.053 Uiso 1 1 calc R A .
C63 C 0.08718(9) -0.057153(18) 0.36938(3) 0.0496(11) Uani 1 1 d G A .
H63 H 0.1428 -0.0761 0.3658 0.060 Uiso 1 1 calc R . .
C64 C 0.13090(8) -0.021759(16) 0.37607(3) 0.0420(9) Uani 1 1 d G . .
H64 H 0.2151 -0.0172 0.3772 0.050 Uiso 1 1 calc R A .
C65 C 0.16075(5) 0.136078(15) 0.48425(2) 0.0225(7) Uani 1 1 d G A .
C66 C 0.20253(5) 0.170854(15) 0.46994(2) 0.0292(8) Uani 1 1 d G . .
H66 H 0.1604 0.1846 0.4400 0.035 Uiso 1 1 calc R A .
C67 C 0.30597(6) 0.184944(18) 0.49997(3) 0.0362(8) Uani 1 1 d G A .
H67 H 0.3329 0.2081 0.4905 0.043 Uiso 1 1 calc R . .
C68 C 0.36999(7) 0.16403(2) 0.54474(3) 0.0376(9) Uani 1 1 d G . .
H68 H 0.4394 0.1734 0.5652 0.045 Uiso 1 1 calc R A .
C69 C 0.32945(7) 0.129361(19) 0.55849(3) 0.0365(8) Uani 1 1 d G A .
H69 H 0.3730 0.1153 0.5875 0.044 Uiso 1 1 calc R . .
C70 C 0.22463(6) 0.115680(17) 0.52919(3) 0.0296(8) Uani 1 1 d G . .
H70 H 0.1966 0.0928 0.5395 0.035 Uiso 1 1 calc R A .
C71 C -0.09852(6) 0.131326(15) 0.50761(2) 0.0211(7) Uani 1 1 d G A .
C72 C -0.06861(6) 0.149276(17) 0.56332(3) 0.0249(7) Uani 1 1 d G . .
H72 H 0.0124 0.1563 0.5716 0.030 Uiso 1 1 calc R A .
C73 C -0.15900(7) 0.156801(19) 0.60660(3) 0.0299(8) Uani 1 1 d G A .
H73 H -0.1385 0.1687 0.6437 0.036 Uiso 1 1 calc R . .
C74 C -0.28150(7) 0.14633(2) 0.59401(3) 0.0341(8) Uani 1 1 d G . .
H74 H -0.3425 0.1516 0.6225 0.041 Uiso 1 1 calc R A .
C75 C -0.31100(6) 0.128097(19) 0.53866(3) 0.0390(9) Uani 1 1 d G A .
H75 H -0.3917 0.1208 0.5304 0.047 Uiso 1 1 calc R . .
C76 C -0.21973(6) 0.120825(17) 0.49569(3) 0.0320(8) Uani 1 1 d G . .
H76 H -0.2400 0.1088 0.4587 0.038 Uiso 1 1 calc R A .
C77 C 0.1333(3) 0.14130(8) 0.28589(14) 0.0266(7) Uani 1 1 d . . .
C78* C -0.240(2) 0.3384(6) 0.2078(6) 0.091(6) Uiso 0.288(6) 1 d PD B 5
C79* C -0.2553(10) 0.3331(4) 0.2777(5) 0.083(6) Uiso 0.288(6) 1 d PGD B 5
C80* C -0.3720(10) 0.3339(3) 0.3000(5) 0.047(4) Uiso 0.288(6) 1 d PGD B 5
H80* H -0.4386 0.3378 0.2727 0.056 Uiso 0.288(6) 1 calc PR B 5
C81* C -0.3912(10) 0.3289(4) 0.3623(5) 0.173(18) Uiso 0.288(6) 1 d PG B 5
H81* H -0.4707 0.3295 0.3775 0.207 Uiso 0.288(6) 1 calc PR B 5
C82* C -0.2936(11) 0.3232(3) 0.4023(5) 0.062(5) Uiso 0.288(6) 1 d PG B 5
H82* H -0.3066 0.3198 0.4447 0.075 Uiso 0.288(6) 1 calc PR B 5
C83* C -0.1769(11) 0.3224(3) 0.3800(5) 0.078(6) Uiso 0.288(6) 1 d PG B 5
H83* H -0.1103 0.3185 0.4072 0.094 Uiso 0.288(6) 1 calc PR B 5
C84* C -0.1577(10) 0.3273(4) 0.3177(5) 0.087(8) Uiso 0.288(6) 1 d PGD B 5
H84* H -0.0782 0.3268 0.3025 0.105 Uiso 0.288(6) 1 calc PR B 5
C78 C -0.3845(7) 0.3382(3) 0.3799(5) 0.084(3) Uiso 0.712(6) 1 d P B 6
C79 C -0.3112(4) 0.33520(13) 0.3211(2) 0.0596(19) Uiso 0.712(6) 1 d PG B 6
C80 C -0.1857(5) 0.32948(15) 0.3266(2) 0.079(3) Uiso 0.712(6) 1 d PG B 6
H80 H -0.1483 0.3274 0.3660 0.095 Uiso 0.712(6) 1 calc PR B 6
C81 C -0.1157(4) 0.32686(14) 0.2736(2) 0.079(2) Uiso 0.712(6) 1 d PG B 6
H81 H -0.0312 0.3230 0.2773 0.094 Uiso 0.712(6) 1 calc PR B 6
C82 C -0.1712(4) 0.32995(14) 0.2150(2) 0.069(2) Uiso 0.712(6) 1 d PG B 6
H82 H -0.1241 0.3282 0.1793 0.082 Uiso 0.712(6) 1 calc PR B 6
C83 C -0.2968(4) 0.33567(14) 0.2095(2) 0.076(3) Uiso 0.712(6) 1 d PG B 6
H83 H -0.3342 0.3378 0.1702 0.092 Uiso 0.712(6) 1 calc PR B 6
C84 C -0.3668(4) 0.33829(13) 0.2626(2) 0.0624(19) Uiso 0.712(6) 1 d PG B 6
H84 H -0.4512 0.3421 0.2589 0.075 Uiso 0.712(6) 1 calc PR B 6

loop_
_atom_site_aniso_label
_atom_site_aniso_U_11
_atom_site_aniso_U_22
_atom_site_aniso_U_33
_atom_site_aniso_U_23
_atom_site_aniso_U_13
_atom_site_aniso_U_12
Pd1 0.03037(15) 0.01753(13) 0.01624(11) 0.00030(9) 0.00045(10) 0.00237(10)
Pd2 0.03044(15) 0.01759(13) 0.01602(11) 0.00087(9) -0.00144(10) 0.00134(10)
Pd3 0.03134(15) 0.01599(12) 0.01566(11) 0.00006(9) -0.00035(10) 0.00087(10)
P1 0.0304(5) 0.0183(4) 0.0186(4) -0.0009(3) -0.0009(3) 0.0016(4)
P2 0.0302(5) 0.0194(4) 0.0178(4) 0.0013(3) -0.0015(3) 0.0008(4)
P3 0.0253(5) 0.0211(4) 0.0171(4) 0.0009(3) -0.0003(3) -0.0031(4)
P4 0.0492(6) 0.0199(4) 0.0183(4) -0.0028(3) -0.0046(4) 0.0044(4)
P5 0.0305(5) 0.0180(4) 0.0184(4) 0.0023(3) 0.0025(3) 0.0028(4)
P6 0.0257(5) 0.0189(4) 0.0177(4) 0.0004(3) 0.0007(3) 0.0004(3)
P7 0.0396(6) 0.0352(5) 0.0262(5) 0.0008(4) -0.0021(4) -0.0029(4)
P8 0.0656(8) 0.0433(6) 0.0315(5) 0.0010(4) 0.0070(5) 0.0137(5)
F1 0.116(2) 0.0497(15) 0.0586(16) -0.0067(12) 0.0427(15) -0.0081(14)
F2 0.093(2) 0.0688(17) 0.0458(14) -0.0037(12) 0.0018(13) -0.0275(15)
F3 0.187(3) 0.126(3) 0.0533(17) 0.0299(16) 0.0351(19) 0.116(3)
F4 0.0646(17) 0.112(2) 0.0359(13) -0.0067(13) 0.0064(11) -0.0142(15)
F5 0.081(2) 0.210(4) 0.0336(14) -0.0311(18) 0.0017(13) 0.012(2)
F6 0.093(2) 0.0355(14) 0.120(2) 0.0070(14) 0.0325(18) 0.0186(14)
F8 0.0364(13) 0.0659(16) 0.0503(13) 0.0005(11) -0.0042(10) 0.0037(11)
F9 0.0711(17) 0.0405(14) 0.0737(17) 0.0002(11) -0.0096(13) -0.0194(12)
O1 0.0344(15) 0.0289(13) 0.0345(13) 0.0016(10) 0.0017(11) -0.0098(12)
O2 0.0447(17) 0.0569(17) 0.0360(14) -0.0070(12) -0.0082(12) 0.0040(13)
O3 0.0536(18) 0.0596(18) 0.0429(15) 0.0078(13) 0.0104(13) -0.0107(14)
C1 0.0309(19) 0.0208(17) 0.0250(16) 0.0018(12) -0.0008(14) 0.0016(14)
C2 0.0305(19) 0.0242(17) 0.0189(15) 0.0004(12) -0.0022(13) -0.0059(14)
C3 0.0261(18) 0.0230(16) 0.0172(14) 0.0031(12) 0.0008(12) -0.0018(14)
C4 0.0292(19) 0.0175(16) 0.0230(16) -0.0010(12) -0.0008(13) 0.0033(14)
C5 0.0302(19) 0.0215(17) 0.0238(16) -0.0028(12) -0.0013(13) 0.0029(14)
C6 0.038(2) 0.0302(19) 0.0249(17) -0.0041(14) 0.0012(15) 0.0063(16)
C7 0.044(2) 0.0274(19) 0.0277(18) -0.0051(14) -0.0047(15) 0.0022(17)
C8 0.042(2) 0.0305(19) 0.0319(19) -0.0017(15) -0.0021(16) -0.0090(17)
C9 0.040(2) 0.0294(19) 0.0248(17) -0.0013(14) 0.0035(15) -0.0034(16)
C10 0.0305(19) 0.0253(17) 0.0172(15) -0.0014(12) -0.0029(13) 0.0016(14)
C11 0.038(2) 0.028(2) 0.046(2) -0.0004(16) 0.0023(17) -0.0027(17)
C12 0.038(2) 0.047(3) 0.068(3) -0.004(2) 0.012(2) -0.005(2)
C13 0.033(2) 0.065(3) 0.034(2) -0.0004(18) 0.0043(16) 0.002(2)
C14 0.040(2) 0.052(2) 0.037(2) 0.0036(18) 0.0048(17) 0.016(2)
C15 0.037(2) 0.035(2) 0.041(2) 0.0041(16) 0.0062(17) 0.0056(17)
C16 0.034(2) 0.0178(16) 0.0221(16) 0.0047(12) 0.0010(14) 0.0071(14)
C17 0.040(2) 0.0239(18) 0.0293(18) 0.0023(13) 0.0025(15) -0.0019(16)
C18 0.038(2) 0.029(2) 0.042(2) 0.0039(15) 0.0074(17) -0.0065(16)
C19 0.056(3) 0.033(2) 0.0270(18) 0.0099(15) 0.0133(17) 0.0083(18)
C20 0.039(2) 0.037(2) 0.0243(17) 0.0054(14) -0.0010(15) 0.0045(17)
C21 0.039(2) 0.0242(18) 0.0211(16) 0.0036(13) -0.0027(14) 0.0056(15)
C22 0.0271(19) 0.0342(19) 0.0168(15) -0.0019(13) -0.0018(13) -0.0005(15)
C23 0.034(2) 0.045(2) 0.038(2) 0.0108(17) -0.0044(16) -0.0010(18)
C24 0.036(3) 0.073(3) 0.052(3) 0.006(2) 0.0040(19) -0.008(2)
C25 0.038(2) 0.090(4) 0.030(2) 0.004(2) -0.0017(17) 0.023(2)
C26 0.051(3) 0.054(3) 0.033(2) -0.0078(18) -0.0104(18) 0.018(2)
C27 0.042(2) 0.041(2) 0.0334(19) -0.0047(16) -0.0069(16) 0.0078(18)
C28 0.0222(18) 0.0233(17) 0.0253(16) 0.0033(13) -0.0024(13) 0.0003(14)
C29 0.039(2) 0.044(2) 0.042(2) -0.0135(17) 0.0106(17) -0.0091(18)
C30 0.046(3) 0.063(3) 0.072(3) -0.021(2) 0.032(2) -0.006(2)
C31 0.028(2) 0.069(3) 0.071(3) 0.004(2) 0.019(2) -0.004(2)
C32 0.031(2) 0.036(2) 0.059(2) 0.0074(18) -0.0012(18) -0.0112(17)
C33 0.0257(19) 0.0276(18) 0.0355(19) 0.0039(14) -0.0018(14) -0.0033(15)
C34 0.0285(19) 0.0288(18) 0.0224(16) 0.0028(13) 0.0003(13) 0.0005(15)
C35 0.026(2) 0.099(4) 0.033(2) 0.017(2) -0.0006(16) -0.009(2)
C36 0.027(2) 0.156(5) 0.045(3) 0.033(3) -0.0069(19) -0.008(3)
C37 0.035(3) 0.110(4) 0.042(2) 0.022(2) -0.0155(19) 0.001(2)
C38 0.039(2) 0.062(3) 0.0296(19) 0.0142(17) -0.0036(16) -0.002(2)
C39 0.032(2) 0.044(2) 0.0245(17) 0.0100(15) -0.0028(14) -0.0014(17)
C52 0.032(2) 0.0262(18) 0.0238(16) -0.0001(13) 0.0038(14) 0.0071(15)
C53 0.038(2) 0.034(2) 0.0276(17) 0.0047(14) 0.0029(15) 0.0098(17)
C54 0.050(3) 0.045(2) 0.0286(19) 0.0040(16) -0.0059(17) 0.024(2)
C56 0.041(2) 0.048(2) 0.044(2) -0.0062(18) -0.0093(18) 0.014(2)
C57 0.037(2) 0.044(2) 0.041(2) -0.0036(17) 0.0010(17) -0.0026(18)
C58 0.032(2) 0.0310(19) 0.0285(17) 0.0016(14) 0.0010(15) 0.0014(16)
C59 0.046(2) 0.0178(16) 0.0175(15) -0.0002(12) 0.0039(14) -0.0008(15)
C60 0.048(2) 0.0270(19) 0.0280(18) -0.0001(14) -0.0021(16) -0.0019(17)
C61 0.057(3) 0.028(2) 0.0317(19) 0.0036(15) -0.0001(17) -0.0102(18)
C62 0.083(3) 0.024(2) 0.0264(18) 0.0014(14) 0.0069(19) -0.013(2)
C63 0.070(3) 0.020(2) 0.059(3) 0.0027(17) 0.016(2) 0.0004(19)
C64 0.048(2) 0.0223(19) 0.056(2) 0.0002(16) 0.0128(19) 0.0027(17)
C65 0.0244(18) 0.0210(17) 0.0222(15) -0.0008(12) 0.0019(13) 0.0028(14)
C66 0.028(2) 0.0272(18) 0.0328(18) 0.0047(14) -0.0015(14) -0.0006(15)
C67 0.035(2) 0.030(2) 0.044(2) 0.0024(16) 0.0006(17) -0.0071(16)
C68 0.0224(19) 0.045(2) 0.045(2) -0.0072(17) -0.0058(16) 0.0000(17)
C69 0.028(2) 0.041(2) 0.040(2) 0.0016(17) -0.0051(16) 0.0015(17)
C70 0.032(2) 0.0279(19) 0.0288(17) 0.0044(14) -0.0013(15) 0.0009(15)
C71 0.0246(18) 0.0194(16) 0.0192(15) 0.0009(12) 0.0012(13) 0.0032(13)
C72 0.0253(19) 0.0236(17) 0.0260(16) -0.0002(13) -0.0007(13) 0.0017(14)
C73 0.041(2) 0.0262(18) 0.0222(16) -0.0056(13) 0.0017(14) 0.0081(16)
C74 0.034(2) 0.036(2) 0.0331(19) -0.0082(15) 0.0094(16) 0.0070(17)
C75 0.024(2) 0.048(2) 0.045(2) -0.0112(18) 0.0049(16) 0.0022(18)
C76 0.033(2) 0.038(2) 0.0258(17) -0.0104(14) 0.0009(15) 0.0027(16)
C77 0.038(2) 0.0209(17) 0.0212(16) 0.0007(12) -0.0015(14) 0.0024(16)

loop_
_atom_type_symbol
_atom_type_description
_atom_type_scat_dispersion_real
_atom_type_scat_dispersion_imag
_atom_type_scat_source
C C 0.0033 0.0016 'International Tables Vol C Tables 4.2.6.8 and 6.1.1.4'
H H 0.0000 0.0000 'International Tables Vol C Tables 4.2.6.8 and 6.1.1.4'
F F 0.0171 0.0103 'International Tables Vol C Tables 4.2.6.8 and 6.1.1.4'
O O 0.0106 0.0060 'International Tables Vol C Tables 4.2.6.8 and 6.1.1.4'
P P 0.1023 0.0942 'International Tables Vol C Tables 4.2.6.8 and 6.1.1.4'
Pd Pd -0.9988 1.0072 'International Tables Vol C Tables 4.2.6.8 and 6.1.1.4'

loop_
_geom_angle_atom_site_label_1
_geom_angle_atom_site_label_2
_geom_angle_atom_site_label_3
_geom_angle
C77 Pd1 P1 112.33(8)
C77 Pd1 P6 118.00(9)
P1 Pd1 P6 108.77(3)
C77 Pd1 Pd2 51.68(9)
P1 Pd1 Pd2 94.51(2)
P6 Pd1 Pd2 156.57(2)
C77 Pd1 Pd3 51.96(8)
P1 Pd1 Pd3 154.90(2)
P6 Pd1 Pd3 96.32(2)
Pd2 Pd1 Pd3 60.464(8)
C77 Pd2 P2 111.83(8)
C77 Pd2 P3 116.42(9)
P2 Pd2 P3 107.93(3)
C77 Pd2 Pd1 52.03(9)
P2 Pd2 Pd1 95.86(2)
P3 Pd2 Pd1 156.20(2)
C77 Pd2 Pd3 51.91(8)
P2 Pd2 Pd3 155.79(2)
P3 Pd2 Pd3 96.08(2)
Pd1 Pd2 Pd3 60.202(8)
C77 Pd3 P5 121.35(8)
C77 Pd3 P4 119.12(8)
P5 Pd3 P4 110.27(3)
C77 Pd3 Pd1 51.47(9)
P5 Pd3 Pd1 93.93(2)
P4 Pd3 Pd1 152.73(2)
C77 Pd3 Pd2 51.07(9)
P5 Pd3 Pd2 151.57(2)
P4 Pd3 Pd2 94.36(2)
Pd1 Pd3 Pd2 59.334(8)
C10 P1 C4 103.6
C10 P1 C1 106.24(11)
C4 P1 C1 104.05(10)
C10 P1 Pd1 118.80(4)
C4 P1 Pd1 114.58(4)
C1 P1 Pd1 108.35(10)
C22 P2 C16 103.9
C22 P2 C1 103.70(11)
C16 P2 C1 104.70(10)
C22 P2 Pd2 121.66(5)
C16 P2 Pd2 113.38(4)
C1 P2 Pd2 107.96(10)
C28 P3 C34 104.3
C28 P3 C2 107.17(11)
C34 P3 C2 101.42(10)
C28 P3 Pd2 115.97(4)
C34 P3 Pd2 118.59(4)
C2 P3 Pd2 107.92(9)
C40* P4 C46 90.5
C40* P4 C2 105.11(11)
C46 P4 C2 103.20(10)
C40* P4 C40 11.6
C46 P4 C40 102.1
C2 P4 C40 101.95(10)
C40* P4 C46* 106.70(5)
C46 P4 C46* 16.8
C2 P4 C46* 94.14(10)
C40 P4 C46* 118.2
C40* P4 Pd3 121.99(5)
C46 P4 Pd3 122.03(4)
C2 P4 Pd3 110.79(10)
C40 P4 Pd3 114.41(5)
C46* P4 Pd3 114.22(4)
C52 P5 C59 105.1
C52 P5 C3 102.26(11)
C59 P5 C3 101.82(10)
C52 P5 Pd3 116.25(4)
C59 P5 Pd3 117.03(4)
C3 P5 Pd3 112.46(10)
C65 P6 C71 104.4
C65 P6 C3 108.81(11)
C71 P6 C3 100.57(9)
C65 P6 Pd1 113.90(4)
C71 P6 Pd1 119.59(4)
C3 P6 Pd1 108.48(9)
O3 P7 O2 123.66(17)
O3 P7 F9 109.20(15)
O2 P7 F9 108.70(15)
O3 P7 F8 107.85(15)
O2 P7 F8 107.78(14)
F9 P7 F8 96.15(13)
F6 P8 F5 91.41(18)
F6 P8 F2 91.90(16)
F5 P8 F2 176.61(18)
F6 P8 F4 89.25(15)
F5 P8 F4 91.60(15)
F2 P8 F4 87.72(13)
F6 P8 F1 90.06(14)
F5 P8 F1 89.79(15)
F2 P8 F1 90.93(15)
F4 P8 F1 178.46(16)
F6 P8 F3 179.81(19)
F5 P8 F3 88.55(19)
F2 P8 F3 88.14(17)
F4 P8 F3 90.95(16)
F1 P8 F3 89.75(16)
P2 C1 P1 109.70(16)
P4 C2 P3 112.51(16)
P6 C3 P5 112.01(15)
C9 C4 C5 120.0
C9 C4 P1 121.7
C5 C4 P1 118.0
C6 C5 C4 120.0
C5 C6 C7 120.0
C8 C7 C6 120.0
C7 C8 C9 120.0
C4 C9 C8 120.0
C11 C10 C15 120.1
C11 C10 P1 120.5
C15 C10 P1 119.4
C10 C11 C12 120.4
C13 C12 C11 119.2
C14 C13 C12 121.1
C13 C14 C15 119.2
C10 C15 C14 119.9
C17 C16 C21 120.4
C17 C16 P2 122.3
C21 C16 P2 117.0
C18 C17 C16 119.0
C19 C18 C17 121.3
C18 C19 C20 119.5
C19 C20 C21 120.1
C20 C21 C16 119.6
C23 C22 C27 120.2
C23 C22 P2 121.2
C27 C22 P2 118.4
C22 C23 C24 119.2
C25 C24 C23 119.5
C26 C25 C24 121.9
C25 C26 C27 120.1
C26 C27 C22 119.0
C29 C28 C33 121.0
C29 C28 P3 121.5
C33 C28 P3 117.3
C28 C29 C30 118.9
C31 C30 C29 120.3
C30 C31 C32 120.2
C31 C32 C33 119.9
C28 C33 C32 119.7
C35 C34 C39 120.1
C35 C34 P3 116.7
C39 C34 P3 123.1
C34 C35 C36 119.5
C35 C36 C37 119.5
C38 C37 C36 119.9
C37 C38 C39 120.7
C38 C39 C34 120.3
C45 C40 C41 120.0
C45 C40 P4 118.9
C41 C40 P4 121.0
C40 C41 C42 120.0
C43 C42 C41 120.0
C44 C43 C42 120.0
C45 C44 C43 120.0
C44 C45 C40 120.0
C45* C40* C41* 120.0
C45* C40* P4 125.4
C41* C40* P4 114.3
C40* C41* C42* 120.0
C43* C42* C41* 120.0
C42* C43* C44* 120.0
C45* C44* C43* 120.0
C40* C45* C44* 120.0
C51 C46 C47 120.0
C51 C46 P4 115.3
C47 C46 P4 124.6
C48 C47 C46 120.0
C47 C48 C49 120.0
C50 C49 C48 120.0
C49 C50 C51 120.0
C46 C51 C50 120.0
C51* C46* C47* 120.0
C51* C46* P4 124.9
C47* C46* P4 114.8
C48* C47* C46* 120.0
C47* C48* C49* 120.0
C48* C49* C50* 120.0
C51* C50* C49* 120.0
C50* C51* C46* 120.0
C58 C52 C53 120.4
C58 C52 P5 120.1
C53 C52 P5 119.3
C54 C53 C52 119.4
C56 C54 C53 120.0
C54 C56 C57 120.6
C56 C57 C58 119.5
C52 C58 C57 120.1
C64 C59 C60 120.1
C64 C59 P5 120.8
C60 C59 P5 118.8
C61 C60 C59 119.7
C60 C61 C62 120.3
C63 C62 C61 119.8
C62 C63 C64 120.6
C59 C64 C63 119.5
C70 C65 C66 119.3
C70 C65 P6 123.1
C66 C65 P6 117.2
C67 C66 C65 120.6
C66 C67 C68 119.6
C69 C68 C67 119.9
C70 C69 C68 120.2
C69 C70 C65 120.4
C76 C71 C72 119.4
C76 C71 P6 118.2
C72 C71 P6 122.3
C73 C72 C71 120.5
C72 C73 C74 119.7
C75 C74 C73 119.7
C76 C75 C74 120.0
C71 C76 C75 120.6
O1 C77 Pd2 134.5(2)
O1 C77 Pd1 134.3(2)
Pd2 C77 Pd1 76.29(12)
O1 C77 Pd3 134.1(3)
Pd2 C77 Pd3 77.02(12)
Pd1 C77 Pd3 76.56(11)
C80* C79* C84* 120.0
C80* C79* C78* 117.7(9)
C84* C79* C78* 122.3(9)
C81* C80* C79* 120.0
C80* C81* C82* 120.0
C83* C82* C81* 120.0
C84* C83* C82* 120.0
C83* C84* C79* 120.0
C80 C79 C84 120.0
C80 C79 C78 118.6(4)
C84 C79 C78 121.4(4)
C79 C80 C81 120.0
C80 C81 C82 120.0
C81 C82 C83 120.0
C84 C83 C82 120.0
C83 C84 C79 120.0

loop_
_geom_bond_atom_site_label_1
_geom_bond_atom_site_label_2
_geom_bond_distance
Pd1 C77 2.105(3)
Pd1 P1 2.3114(8)
Pd1 P6 2.3246(8)
Pd1 Pd2 2.5940(3)
Pd1 Pd3 2.6170(3)
Pd2 C77 2.095(3)
Pd2 P2 2.3137(8)
Pd2 P3 2.3252(8)
Pd2 Pd3 2.6238(3)
Pd3 C77 2.119(3)
Pd3 P5 2.3252(8)
Pd3 P4 2.3347(8)
P1 C10 1.8134(10)
P1 C4 1.8335
P1 C1 1.843(3)
P2 C22 1.8127(10)
P2 C16 1.8240
P2 C1 1.842(3)
P3 C28 1.8203
P3 C34 1.8287
P3 C2 1.837(3)
P4 C40* 1.5727(11)
P4 C46 1.7802(10)
P4 C2 1.838(3)
P4 C40 1.9002(12)
P4 C46* 1.9429(11)
P5 C52 1.8239(11)
P5 C59 1.8312
P5 C3 1.841(3)
P6 C65 1.8165(10)
P6 C71 1.8235
P6 C3 1.832(3)
P7 O3 1.434(2)
P7 O2 1.447(2)
P7 F9 1.551(2)
P7 F8 1.565(2)
P8 F6 1.563(3)
P8 F5 1.573(3)
P8 F2 1.578(3)
P8 F4 1.593(2)
P8 F1 1.600(2)
P8 F3 1.599(3)
O1 C77 1.167(4)
C4 C9 1.3889
C4 C5 1.3891
C5 C6 1.3889
C6 C7 1.3890
C7 C8 1.3889
C8 C9 1.3890
C10 C11 1.3770
C10 C15 1.3971
C11 C12 1.4070
C12 C13 1.3915
C13 C14 1.3801
C14 C15 1.4137
C16 C17 1.4012
C16 C21 1.4067
C17 C18 1.3980
C18 C19 1.3919
C19 C20 1.4024
C20 C21 1.4038
C22 C23 1.3686
C22 C27 1.4248
C23 C24 1.4211
C24 C25 1.3658
C25 C26 1.3602
C26 C27 1.3878
C28 C29 1.3787
C28 C33 1.3878
C29 C30 1.4196
C30 C31 1.3790
C31 C32 1.3876
C32 C33 1.4005
C34 C35 1.3823
C34 C39 1.3892
C35 C36 1.3956
C36 C37 1.4153
C37 C38 1.3551
C38 C39 1.3817
C40 C45 1.4044
C40 C41 1.4045
C41 C42 1.4045
C42 C43 1.4044
C43 C44 1.4044
C44 C45 1.4042
C40* C45* 1.4149
C40* C41* 1.4149
C41* C42* 1.4150
C42* C43* 1.4149
C43* C44* 1.4150
C44* C45* 1.4149
C46 C51 1.3952
C46 C47 1.3953
C47 C48 1.3952
C48 C49 1.3952
C49 C50 1.3951
C50 C51 1.3953
C46* C51* 1.4099
C46* C47* 1.4099
C47* C48* 1.4098
C48* C49* 1.4099
C49* C50* 1.4100
C50* C51* 1.4098
C52 C58 1.3780
C52 C53 1.4106
C53 C54 1.3970
C54 C56 1.3920
C56 C57 1.3931
C57 C58 1.4085
C59 C64 1.3931
C59 C60 1.3948
C60 C61 1.3911
C61 C62 1.3979
C62 C63 1.3758
C63 C64 1.4004
C65 C70 1.3951
C65 C66 1.4015
C66 C67 1.3839
C67 C68 1.4039
C68 C69 1.3909
C69 C70 1.3836
C71 C76 1.3909
C71 C72 1.3962
C72 C73 1.3916
C73 C74 1.4061
C74 C75 1.3939
C75 C76 1.3922
C78* C79* 1.522(12)
C79* C80* 1.364(7)
C79* C84* 1.364(7)
C80* C81* 1.364(7)
C81* C82* 1.364(7)
C82* C83* 1.364(7)
C83* C84* 1.364(7)
C78 C79 1.507(10)
C79 C80 1.382(3)
C79 C84 1.382(3)
C80 C81 1.382(3)
C81 C82 1.382(3)
C82 C83 1.382(3)
C83 C84 1.382(3)
